data_7235324
loop_
_publ_author_name
'Naumova, A. S.'
'Mikhaylov, A. A.'
'Khomutova, Yu. A.'
'Novikov, R. A.'
'Arkhipov, D. E.'
'Korlyukov, A. A.'
'Ioffe, S. L.'

_publ_section_title
;
 Three-step assembly of 4-aminotetrahydropyran-2-ones from
 isoxazoline-2-oxides
;
_journal_issue 24
_journal_name_full 'RSC Advances'
_journal_page_first 12467
_journal_paper_doi 10.1039/c3ra47309k
_journal_volume 4
_journal_year 2014
_chemical_formula_moiety 'C12 H12 Br N O4'
_chemical_formula_sum 'C12 H12 Br N O4'
_chemical_formula_weight 314.14
_space_group_IT_number 33
_space_group_name_Hall 'P 2c -2n'
_space_group_name_H-M_alt 'P n a 21'
_symmetry_cell_setting orthorhombic
_symmetry_space_group_name_Hall 'P 2c -2n'
_symmetry_space_group_name_H-M 'P n a 21'
_atom_sites_solution_hydrogens geom
_atom_sites_solution_primary direct
_atom_sites_solution_secondary difmap
_audit_creation_method SHELXL-97
_cell_angle_alpha 90.00
_cell_angle_beta 90.00
_cell_angle_gamma 90.00
_cell_formula_units_Z 4
_cell_length_a 12.3354(6)
_cell_length_b 14.4555(7)
_cell_length_c 6.7455(3)
_cell_measurement_reflns_used 5709
_cell_measurement_temperature 100(2)
_cell_measurement_theta_max 30.45
_cell_measurement_theta_min 2.82
_cell_volume 1202.82(10)
_computing_cell_refinement 'APEX2 (Bruker, 2005)'
_computing_data_collection 'APEX2 (Bruker, 2005)'
_computing_data_reduction 'APEX2 (Bruker, 2005)'
_computing_molecular_graphics 'SHELXTL ver. 5.1 (Sheldrick, 1998)'
_computing_publication_material 'SHELXTL ver. 5.1 (Sheldrick, 1998)'
_computing_structure_refinement 'SHELXTL ver. 5.1 (Sheldrick, 1998)'
_computing_structure_solution 'SHELXTL ver. 5.1 (Sheldrick, 1998)'
_diffrn_ambient_temperature 100(2)
_diffrn_measured_fraction_theta_full 0.999
_diffrn_measured_fraction_theta_max 0.999
_diffrn_measurement_device_type 'Bruker APEX II CCD area detector'
_diffrn_measurement_method '\f and \w scans'
_diffrn_radiation_monochromator graphite
_diffrn_radiation_source 'fine-focus sealed tube'
_diffrn_radiation_type MoK\a
_diffrn_radiation_wavelength 0.71073
_diffrn_reflns_av_R_equivalents 0.0321
_diffrn_reflns_av_sigmaI/netI 0.0407
_diffrn_reflns_limit_h_max 17
_diffrn_reflns_limit_h_min -17
_diffrn_reflns_limit_k_max 20
_diffrn_reflns_limit_k_min -20
_diffrn_reflns_limit_l_max 9
_diffrn_reflns_limit_l_min -9
_diffrn_reflns_number 15622
_diffrn_reflns_theta_full 30.52
_diffrn_reflns_theta_max 30.52
_diffrn_reflns_theta_min 2.17
_exptl_absorpt_coefficient_mu 3.424
_exptl_absorpt_correction_T_max 0.9013
_exptl_absorpt_correction_T_min 0.3640
_exptl_absorpt_correction_type multi-scan
_exptl_absorpt_process_details 'APEX2 (Bruker, 2005)'
_exptl_crystal_colour colorless
_exptl_crystal_density_diffrn 1.735
_exptl_crystal_density_method 'not measured'
_exptl_crystal_description prism
_exptl_crystal_F_000 632
_exptl_crystal_size_max 0.37
_exptl_crystal_size_mid 0.30
_exptl_crystal_size_min 0.03
_refine_diff_density_max 0.377
_refine_diff_density_min -0.529
_refine_diff_density_rms 0.062
_refine_ls_abs_structure_details 'Flack H D (1983), Acta Cryst. A39, 876-881'
_refine_ls_abs_structure_Flack 0.000(7)
_refine_ls_extinction_method none
_refine_ls_goodness_of_fit_ref 1.006
_refine_ls_hydrogen_treatment constr
_refine_ls_matrix_type full
_refine_ls_number_parameters 163
_refine_ls_number_reflns 3668
_refine_ls_number_restraints 1
_refine_ls_restrained_S_all 1.006
_refine_ls_R_factor_all 0.0284
_refine_ls_R_factor_gt 0.0222
_refine_ls_shift/su_max 0.002
_refine_ls_shift/su_mean 0.000
_refine_ls_structure_factor_coef Fsqd
_refine_ls_weighting_details 'calc w=1/[\s^2^(Fo^2^)+(0.0121P)^2^+0.0000P] where P=(Fo^2^+2Fc^2^)/3'
_refine_ls_weighting_scheme calc
_refine_ls_wR_factor_gt 0.0476
_refine_ls_wR_factor_ref 0.0492
_reflns_number_gt 3244
_reflns_number_total 3668
_reflns_threshold_expression I>2u(I)
_cod_data_source_file c3ra47309k2.cif
_cod_data_source_block nas135
_cod_depositor_comments
;
The following automatic conversions were performed:

data item '_symmetry_cell_setting' value 'Orthorhombic' was changed
to 'orthorhombic' in accordance with the
/home/saulius/struct/COD-crude-data/automatic-downloads/DataCite-retrospective/RSC/depositions/lib/dictionaries/cif_core.dic
dictionary named 'cif_core.dic' version 2.4.2 last updated on
2011-04-26.

Automatic conversion script
Id: cif_fix_values 6909 2019-04-08 15:41:33Z antanas 
;
_cod_database_code 7235324

loop_
_symmetry_equiv_pos_as_xyz
'x, y, z'
'-x, -y, z+1/2'
'x+1/2, -y+1/2, z'
'-x+1/2, y+1/2, z+1/2'

loop_
_atom_site_label
_atom_site_type_symbol
_atom_site_fract_x
_atom_site_fract_y
_atom_site_fract_z
_atom_site_U_iso_or_equiv
_atom_site_adp_type
_atom_site_occupancy
_atom_site_symmetry_multiplicity
_atom_site_calc_flag
_atom_site_refinement_flags
Br1 Br 1.087710(12) 0.504944(9) 0.06907(6) 0.01530(4) Uani 1 1 d .
O1 O 1.11281(9) 0.15820(8) 0.39773(18) 0.0123(2) Uani 1 1 d .
O2 O 1.28585(10) 0.19659(8) 0.38578(19) 0.0168(3) Uani 1 1 d .
O3 O 1.22847(10) 0.26590(9) -0.0771(2) 0.0202(3) Uani 1 1 d .
O4 O 1.08011(11) 0.29637(10) -0.2359(2) 0.0220(3) Uani 1 1 d .
N1 N 1.13309(12) 0.28933(9) -0.0829(2) 0.0130(3) Uani 1 1 d .
C1 C 1.19267(15) 0.21914(11) 0.3582(3) 0.0127(3) Uani 1 1 d .
C2 C 1.15615(14) 0.31264(12) 0.2808(3) 0.0116(3) Uani 1 1 d .
H2A H 1.2202 0.3471 0.2320 0.014 Uiso 1 1 calc R
H2B H 1.1242 0.3485 0.3913 0.014 Uiso 1 1 calc R
C3 C 1.07306(13) 0.30521(11) 0.1136(2) 0.0099(3) Uani 1 1 d .
C4 C 0.99761(14) 0.22025(13) 0.1414(3) 0.0125(3) Uani 1 1 d .
H4A H 0.9224 0.2370 0.1050 0.015 Uiso 1 1 calc R
H4B H 1.0215 0.1692 0.0538 0.015 Uiso 1 1 calc R
C5 C 1.00148(13) 0.18899(11) 0.3563(2) 0.0119(3) Uani 1 1 d .
H5A H 0.9834 0.2425 0.4443 0.014 Uiso 1 1 calc R
C6 C 1.00299(13) 0.39135(10) 0.0904(3) 0.0128(3) Uani 1 1 d .
H6A H 0.9539 0.3963 0.2060 0.015 Uiso 1 1 calc R
H6B H 0.9575 0.3846 -0.0297 0.015 Uiso 1 1 calc R
C7 C 0.92849(13) 0.10887(11) 0.4059(3) 0.0118(3) Uani 1 1 d .
C8 C 0.87300(13) 0.11036(11) 0.5871(3) 0.0153(3) Uani 1 1 d .
H8A H 0.8819 0.1614 0.6744 0.018 Uiso 1 1 calc R
C9 C 0.80532(16) 0.03802(13) 0.6399(3) 0.0180(4) Uani 1 1 d .
H9A H 0.7690 0.0388 0.7640 0.022 Uiso 1 1 calc R
C10 C 0.79079(15) -0.03605(13) 0.5098(3) 0.0175(4) Uani 1 1 d .
H10A H 0.7434 -0.0852 0.5447 0.021 Uiso 1 1 calc R
C11 C 0.84492(15) -0.03818(12) 0.3306(3) 0.0171(4) Uani 1 1 d .
H11A H 0.8349 -0.0889 0.2430 0.021 Uiso 1 1 calc R
C12 C 0.91453(14) 0.03418(13) 0.2780(3) 0.0145(3) Uani 1 1 d .
H12A H 0.9522 0.0324 0.1552 0.017 Uiso 1 1 calc R

loop_
_atom_site_aniso_label
_atom_site_aniso_U_11
_atom_site_aniso_U_22
_atom_site_aniso_U_33
_atom_site_aniso_U_23
_atom_site_aniso_U_13
_atom_site_aniso_U_12
Br1 0.01948(7) 0.01182(7) 0.01460(7) 0.00061(9) -0.00153(11) 0.00049(6)
O1 0.0086(5) 0.0130(6) 0.0154(6) 0.0022(5) -0.0022(5) 0.0006(4)
O2 0.0104(6) 0.0174(6) 0.0227(7) 0.0007(5) -0.0035(5) 0.0001(5)
O3 0.0153(6) 0.0247(7) 0.0206(7) 0.0003(5) 0.0057(6) 0.0027(5)
O4 0.0260(7) 0.0306(8) 0.0094(6) -0.0021(5) -0.0019(6) 0.0025(6)
N1 0.0175(8) 0.0101(7) 0.0114(7) 0.0010(6) 0.0029(6) -0.0034(6)
C1 0.0142(8) 0.0140(8) 0.0098(8) -0.0020(6) 0.0004(7) 0.0000(6)
C2 0.0106(8) 0.0122(8) 0.0119(8) 0.0000(6) -0.0015(7) -0.0024(6)
C3 0.0099(7) 0.0126(7) 0.0073(9) -0.0005(5) 0.0008(6) 0.0002(6)
C4 0.0107(8) 0.0157(8) 0.0111(7) 0.0016(6) -0.0021(6) -0.0027(6)
C5 0.0091(7) 0.0144(8) 0.0121(9) 0.0005(6) -0.0006(7) 0.0013(6)
C6 0.0130(7) 0.0137(7) 0.0117(8) 0.0000(7) -0.0015(7) 0.0009(5)
C7 0.0094(8) 0.0129(8) 0.0132(8) 0.0036(6) -0.0008(6) 0.0012(6)
C8 0.0146(7) 0.0162(7) 0.0150(9) -0.0012(8) 0.0017(8) 0.0022(6)
C9 0.0174(9) 0.0203(9) 0.0163(9) 0.0057(7) 0.0057(7) 0.0033(7)
C10 0.0117(8) 0.0165(9) 0.0244(11) 0.0081(7) 0.0002(7) -0.0002(7)
C11 0.0162(9) 0.0129(8) 0.0224(10) 0.0006(7) -0.0019(7) 0.0002(7)
C12 0.0138(8) 0.0153(8) 0.0145(8) 0.0014(6) 0.0032(7) 0.0027(7)

loop_
_atom_type_symbol
_atom_type_description
_atom_type_scat_dispersion_real
_atom_type_scat_dispersion_imag
_atom_type_scat_source
C C 0.0033 0.0016 'International Tables Vol C Tables 4.2.6.8 and 6.1.1.4'
H H 0.0000 0.0000 'International Tables Vol C Tables 4.2.6.8 and 6.1.1.4'
N N 0.0061 0.0033 'International Tables Vol C Tables 4.2.6.8 and 6.1.1.4'
O O 0.0106 0.0060 'International Tables Vol C Tables 4.2.6.8 and 6.1.1.4'
Br Br -0.2901 2.4595 'International Tables Vol C Tables 4.2.6.8 and 6.1.1.4'

loop_
_geom_angle_atom_site_label_1
_geom_angle_atom_site_label_2
_geom_angle_atom_site_label_3
_geom_angle
C1 O1 C5 116.56(13)
O3 N1 O4 124.17(16)
O3 N1 C3 118.52(15)
O4 N1 C3 117.20(14)
O2 C1 O1 119.22(15)
O2 C1 C2 125.11(16)
O1 C1 C2 115.66(15)
C1 C2 C3 112.99(14)
C1 C2 H2A 109.0
C3 C2 H2A 109.0
C1 C2 H2B 109.0
C3 C2 H2B 109.0
H2A C2 H2B 107.8
C6 C3 C2 113.50(14)
C6 C3 N1 107.90(13)
C2 C3 N1 108.91(13)
C6 C3 C4 108.59(13)
C2 C3 C4 111.62(13)
N1 C3 C4 105.98(12)
C5 C4 C3 109.39(13)
C5 C4 H4A 109.8
C3 C4 H4A 109.8
C5 C4 H4B 109.8
C3 C4 H4B 109.8
H4A C4 H4B 108.2
O1 C5 C7 106.47(13)
O1 C5 C4 107.51(13)
C7 C5 C4 115.00(14)
O1 C5 H5A 109.2
C7 C5 H5A 109.2
C4 C5 H5A 109.2
C3 C6 Br1 113.04(11)
C3 C6 H6A 109.0
Br1 C6 H6A 109.0
C3 C6 H6B 109.0
Br1 C6 H6B 109.0
H6A C6 H6B 107.8
C12 C7 C8 119.47(15)
C12 C7 C5 122.18(15)
C8 C7 C5 118.35(15)
C9 C8 C7 120.49(17)
C9 C8 H8A 119.8
C7 C8 H8A 119.8
C8 C9 C10 119.67(17)
C8 C9 H9A 120.2
C10 C9 H9A 120.2
C11 C10 C9 120.34(17)
C11 C10 H10A 119.8
C9 C10 H10A 119.8
C10 C11 C12 120.14(17)
C10 C11 H11A 119.9
C12 C11 H11A 119.9
C7 C12 C11 119.88(17)
C7 C12 H12A 120.1
C11 C12 H12A 120.1

loop_
_geom_bond_atom_site_label_1
_geom_bond_atom_site_label_2
_geom_bond_distance
Br1 C6 1.9518(16)
O1 C1 1.348(2)
O1 C5 1.4704(19)
O2 C1 1.209(2)
O3 N1 1.2249(19)
O4 N1 1.2260(19)
N1 C3 1.535(2)
C1 C2 1.517(2)
C2 C3 1.528(2)
C2 H2A 0.9900
C2 H2B 0.9900
C3 C6 1.524(2)
C3 C4 1.552(2)
C4 C5 1.519(2)
C4 H4A 0.9900
C4 H4B 0.9900
C5 C7 1.505(2)
C5 H5A 1.0000
C6 H6A 0.9900
C6 H6B 0.9900
C7 C12 1.393(2)
C7 C8 1.401(2)
C8 C9 1.385(2)
C8 H8A 0.9500
C9 C10 1.396(3)
C9 H9A 0.9500
C10 C11 1.381(3)
C10 H10A 0.9500
C11 C12 1.399(2)
C11 H11A 0.9500
C12 H12A 0.9500

loop_
_geom_torsion_atom_site_label_1
_geom_torsion_atom_site_label_2
_geom_torsion_atom_site_label_3
_geom_torsion_atom_site_label_4
_geom_torsion
C5 O1 C1 O2 -178.48(14)
C5 O1 C1 C2 1.5(2)
O2 C1 C2 C3 132.38(18)
O1 C1 C2 C3 -47.6(2)
C1 C2 C3 C6 156.77(14)
C1 C2 C3 N1 -83.02(17)
C1 C2 C3 C4 33.66(19)
O3 N1 C3 C6 138.61(14)
O4 N1 C3 C6 -45.14(18)
O3 N1 C3 C2 15.00(19)
O4 N1 C3 C2 -168.75(14)
O3 N1 C3 C4 -105.22(16)
O4 N1 C3 C4 71.03(17)
C6 C3 C4 C5 -106.43(16)
C2 C3 C4 C5 19.43(19)
N1 C3 C4 C5 137.87(14)
C1 O1 C5 C7 178.31(13)
C1 O1 C5 C4 54.57(17)
C3 C4 C5 O1 -63.79(17)
C3 C4 C5 C7 177.84(13)
C2 C3 C6 Br1 51.97(18)
N1 C3 C6 Br1 -68.82(15)
C4 C3 C6 Br1 176.73(11)
O1 C5 C7 C12 -79.19(18)
C4 C5 C7 C12 39.8(2)
O1 C5 C7 C8 100.96(16)
C4 C5 C7 C8 -140.09(16)
C12 C7 C8 C9 0.5(3)
C5 C7 C8 C9 -179.68(16)
C7 C8 C9 C10 -1.2(3)
C8 C9 C10 C11 1.1(3)
C9 C10 C11 C12 -0.2(3)
C8 C7 C12 C11 0.4(3)
C5 C7 C12 C11 -179.43(16)
C10 C11 C12 C7 -0.5(3)
